data_7005344
loop_
_publ_author_name
'K\"uhnert, Janett'
'Dusek, Michal'
'Demel, Jan'
'Lang, Heinrich'
'Stepnicka, Petr'

_publ_section_title
;
 Synthesis, coordination and catalytic use of
 1-(diphenylphosphino)-1'-carbamoylferrocenes with pyridyl-containing
 N-substituents.
;
_journal_issue 26
_journal_name_full 'Dalton transactions (Cambridge, England : 2003)'
_journal_page_first 2802
_journal_page_last 2811
_journal_paper_doi 10.1039/b701012e
_journal_year 2007
_chemical_formula_moiety 'C30 H27 Fe N2 O P'
_chemical_formula_sum 'C30 H27 Fe N2 O P'
_chemical_formula_weight 518.36
_chemical_name_common
;N-(2-(2-pyridyl)ethyl) 1'-
(diphennylphosphino)ferrocenecarboxamide
;
_chemical_name_systematic
;
N-[2-(2-pyridyl)ethyl] 1'-(diphennylphosphino)ferrocenecarboxamide
;
_space_group_IT_number 2
_symmetry_cell_setting triclinic
_symmetry_space_group_name_Hall '-P 1'
_symmetry_space_group_name_H-M 'P -1'
_atom_sites_solution_hydrogens geom
_atom_sites_solution_primary direct
_atom_sites_solution_secondary difmap
_audit_creation_method SHELXL-97
_cell_angle_alpha 87.88(2)
_cell_angle_beta 75.51(4)
_cell_angle_gamma 77.53(2)
_cell_formula_units_Z 2
_cell_length_a 8.709(4)
_cell_length_b 11.067(2)
_cell_length_c 13.459(7)
_cell_measurement_reflns_used 6940
_cell_measurement_temperature 150(2)
_cell_measurement_theta_max 26.50
_cell_measurement_theta_min 2.56
_cell_volume 1226.1(9)
_computing_cell_refinement
;
CrysAlis RED, Oxford Diffraction Ltd.,
Version 1.171.30.2 (release 11-05-2006 CrysAlis171 .NET)
;
_computing_data_collection
;
CrysAlis CCD, Oxford Diffraction Ltd.,
Version 1.171.30.2 (release 11-05-2006 CrysAlis171 .NET)
;
_computing_data_reduction
;
CrysAlis RED, Oxford Diffraction Ltd.,
Version 1.171.30.2 (release 11-05-2006 CrysAlis171 .NET)
;
_computing_structure_refinement 'SHELXL-97 (Sheldrick, 1997)'
_computing_structure_solution 'SIR-97 (Altomare et al., 1999)'
_diffrn_ambient_temperature 150(2)
_diffrn_detector_area_resol_mean 8.3438
_diffrn_measured_fraction_theta_full 0.989
_diffrn_measured_fraction_theta_max 0.989
_diffrn_measurement_device_type 'Oxford KM4 CCD diffractometer'
_diffrn_measurement_method '\w and \p scans to fill the Ewald sphere'
_diffrn_radiation_monochromator graphite
_diffrn_radiation_source 'fine-focus sealed tube'
_diffrn_radiation_type MoK\a
_diffrn_radiation_wavelength 0.71073
_diffrn_reflns_av_R_equivalents 0.0418
_diffrn_reflns_av_sigmaI/netI 0.0724
_diffrn_reflns_limit_h_max 10
_diffrn_reflns_limit_h_min -10
_diffrn_reflns_limit_k_max 13
_diffrn_reflns_limit_k_min -13
_diffrn_reflns_limit_l_max 16
_diffrn_reflns_limit_l_min -16
_diffrn_reflns_number 16668
_diffrn_reflns_theta_full 26.63
_diffrn_reflns_theta_max 26.63
_diffrn_reflns_theta_min 2.58
_diffrn_standards_number 0
_exptl_absorpt_coefficient_mu 0.707
_exptl_absorpt_correction_type none
_exptl_crystal_colour orange
_exptl_crystal_density_diffrn 1.404
_exptl_crystal_density_method 'not measured'
_exptl_crystal_description plate
_exptl_crystal_F_000 540
_exptl_crystal_size_max 0.27
_exptl_crystal_size_mid 0.14
_exptl_crystal_size_min 0.05
_refine_diff_density_max 0.368
_refine_diff_density_min -0.224
_refine_diff_density_rms 0.047
_refine_ls_extinction_method none
_refine_ls_goodness_of_fit_ref 0.882
_refine_ls_hydrogen_treatment constr
_refine_ls_matrix_type full
_refine_ls_number_parameters 317
_refine_ls_number_reflns 5081
_refine_ls_number_restraints 0
_refine_ls_restrained_S_all 0.882
_refine_ls_R_factor_all 0.0549
_refine_ls_R_factor_gt 0.0308
_refine_ls_shift/su_max 0.002
_refine_ls_shift/su_mean 0.000
_refine_ls_structure_factor_coef Fsqd
_refine_ls_weighting_details 'calc w=1/[\s^2^(Fo^2^)+(0.0319P)^2^+0.0000P] where P=(Fo^2^+2Fc^2^)/3'
_refine_ls_weighting_scheme calc
_refine_ls_wR_factor_gt 0.0624
_refine_ls_wR_factor_ref 0.0646
_reflns_number_gt 3273
_reflns_number_total 5081
_reflns_threshold_expression >2sigma(I)
_cod_data_source_file b701012e.txt
_cod_data_source_block jk8c
_cod_original_sg_symbol_H-M P-1
_cod_database_code 7005344

loop_
_symmetry_equiv_pos_as_xyz
'x, y, z'
'-x, -y, -z'

loop_
_atom_site_label
_atom_site_type_symbol
_atom_site_fract_x
_atom_site_fract_y
_atom_site_fract_z
_atom_site_U_iso_or_equiv
_atom_site_adp_type
_atom_site_occupancy
_atom_site_symmetry_multiplicity
_atom_site_calc_flag
_atom_site_refinement_flags
_atom_site_disorder_assembly
_atom_site_disorder_group
Fe Fe -0.13458(3) 0.28629(2) 0.220285(19) 0.02615(9) Uani 1 1 d . . .
P P 0.10315(6) 0.29512(4) -0.02838(4) 0.02716(13) Uani 1 1 d . . .
O O -0.32684(15) 0.23249(12) 0.49279(9) 0.0363(3) Uani 1 1 d . . .
N1 N -0.26561(17) 0.41889(14) 0.50871(11) 0.0290(4) Uani 1 1 d . . .
H1N H -0.2521 0.4975 0.4803 0.066(7) Uiso 1 1 d R . .
N2 N 0.17520(19) 0.32905(14) 0.54696(12) 0.0344(4) Uani 1 1 d . . .
C1 C 0.0572(2) 0.22710(16) 0.09715(13) 0.0281(4) Uani 1 1 d . . .
C2 C -0.0304(2) 0.13289(16) 0.13175(14) 0.0353(5) Uani 1 1 d . . .
H2 H -0.0813 0.0944 0.0929 0.042 Uiso 1 1 calc R . .
C3 C -0.0275(3) 0.10726(18) 0.23476(16) 0.0451(6) Uani 1 1 d . . .
H3 H -0.0750 0.0485 0.2750 0.054 Uiso 1 1 calc R . .
C4 C 0.0593(3) 0.1855(2) 0.26607(15) 0.0455(6) Uani 1 1 d . . .
H4 H 0.0788 0.1880 0.3307 0.055 Uiso 1 1 calc R . .
C5 C 0.1120(2) 0.26015(18) 0.18210(14) 0.0358(5) Uani 1 1 d . . .
H5 H 0.1720 0.3203 0.1821 0.043 Uiso 1 1 calc R . .
C6 C -0.3036(2) 0.36178(15) 0.34835(13) 0.0239(4) Uani 1 1 d . . .
C7 C -0.2461(2) 0.45722(16) 0.28577(13) 0.0279(4) Uani 1 1 d . . .
H7 H -0.1960 0.5153 0.3054 0.033 Uiso 1 1 calc R . .
C8 C -0.2780(2) 0.44847(15) 0.18898(13) 0.0282(4) Uani 1 1 d . . .
H8 H -0.2523 0.4997 0.1337 0.034 Uiso 1 1 calc R . .
C9 C -0.3556(2) 0.34857(17) 0.19026(14) 0.0314(5) Uani 1 1 d . . .
H9 H -0.3901 0.3226 0.1362 0.038 Uiso 1 1 calc R . .
C10 C -0.3713(2) 0.29549(16) 0.28777(14) 0.0298(5) Uani 1 1 d . . .
H10 H -0.4182 0.2280 0.3092 0.036 Uiso 1 1 calc R . .
C11 C -0.2982(2) 0.33091(18) 0.45606(14) 0.0285(4) Uani 1 1 d . . .
C12 C 0.2512(2) 0.16736(16) -0.10445(13) 0.0260(4) Uani 1 1 d . . .
C13 C 0.3181(2) 0.05857(16) -0.06335(15) 0.0315(5) Uani 1 1 d . . .
H13 H 0.2797 0.0433 0.0059 0.038 Uiso 1 1 calc R . .
C14 C 0.4418(2) -0.02828(17) -0.12386(16) 0.0366(5) Uani 1 1 d . . .
H14 H 0.4844 -0.1016 -0.0951 0.044 Uiso 1 1 calc R . .
C15 C 0.5015(2) -0.00741(18) -0.22489(16) 0.0377(5) Uani 1 1 d . . .
H15 H 0.5853 -0.0658 -0.2648 0.045 Uiso 1 1 calc R . .
C16 C 0.4372(3) 0.10061(19) -0.26783(15) 0.0438(5) Uani 1 1 d . . .
H16 H 0.4776 0.1155 -0.3369 0.053 Uiso 1 1 calc R . .
C17 C 0.3125(2) 0.18690(18) -0.20796(15) 0.0383(5) Uani 1 1 d . . .
H17 H 0.2689 0.2593 -0.2375 0.046 Uiso 1 1 calc R . .
C18 C -0.0795(2) 0.29613(15) -0.07272(13) 0.0249(4) Uani 1 1 d . . .
C19 C -0.1172(2) 0.19191(17) -0.10604(15) 0.0365(5) Uani 1 1 d . . .
H19 H -0.0443 0.1161 -0.1103 0.044 Uiso 1 1 calc R . .
C20 C -0.2619(3) 0.1991(2) -0.13308(16) 0.0452(6) Uani 1 1 d . . .
H20 H -0.2858 0.1284 -0.1554 0.054 Uiso 1 1 calc R . .
C21 C -0.3704(3) 0.3105(2) -0.12703(15) 0.0439(6) Uani 1 1 d . . .
H21 H -0.4694 0.3150 -0.1430 0.053 Uiso 1 1 calc R . .
C22 C -0.3321(3) 0.4149(2) -0.09739(14) 0.0417(5) Uani 1 1 d . . .
H22 H -0.4038 0.4910 -0.0953 0.050 Uiso 1 1 calc R . .
C23 C -0.1874(2) 0.40780(17) -0.07061(13) 0.0323(5) Uani 1 1 d . . .
H23 H -0.1624 0.4794 -0.0509 0.039 Uiso 1 1 calc R . .
C24 C -0.2677(2) 0.40770(19) 0.61677(13) 0.0359(5) Uani 1 1 d . . .
H24A H -0.3013 0.3319 0.6422 0.043 Uiso 1 1 calc R . .
H24B H -0.3466 0.4765 0.6547 0.043 Uiso 1 1 calc R . .
C25 C -0.1025(2) 0.40632(17) 0.63577(14) 0.0328(5) Uani 1 1 d . . .
H25A H -0.0712 0.4832 0.6115 0.039 Uiso 1 1 calc R . .
H25B H -0.1126 0.4038 0.7092 0.039 Uiso 1 1 calc R . .
C26 C 0.0309(2) 0.30080(16) 0.58569(13) 0.0254(4) Uani 1 1 d . . .
C27 C 0.2982(3) 0.2357(2) 0.50553(16) 0.0503(6) Uani 1 1 d . . .
H27 H 0.3997 0.2540 0.4787 0.060 Uiso 1 1 calc R . .
C28 C 0.2851(3) 0.1155(2) 0.49989(16) 0.0512(6) Uani 1 1 d . . .
H28 H 0.3749 0.0543 0.4702 0.061 Uiso 1 1 calc R . .
C29 C 0.1379(3) 0.08793(19) 0.53868(16) 0.0481(6) Uani 1 1 d . . .
H29 H 0.1244 0.0071 0.5359 0.058 Uiso 1 1 calc R . .
C30 C 0.0095(3) 0.18079(17) 0.58203(15) 0.0374(5) Uani 1 1 d . . .
H30 H -0.0924 0.1633 0.6091 0.045 Uiso 1 1 calc R . .

loop_
_atom_site_aniso_label
_atom_site_aniso_U_11
_atom_site_aniso_U_22
_atom_site_aniso_U_33
_atom_site_aniso_U_23
_atom_site_aniso_U_13
_atom_site_aniso_U_12
Fe 0.02895(17) 0.02522(16) 0.02320(16) 0.00133(12) -0.00760(12) -0.00230(12)
P 0.0332(3) 0.0259(3) 0.0240(3) -0.0001(2) -0.0086(2) -0.0082(2)
O 0.0366(8) 0.0438(8) 0.0333(8) 0.0094(7) -0.0092(6) -0.0201(7)
N1 0.0297(9) 0.0364(10) 0.0209(9) -0.0008(8) -0.0067(7) -0.0065(8)
N2 0.0278(10) 0.0449(10) 0.0303(9) -0.0055(8) -0.0050(8) -0.0086(8)
C1 0.0289(11) 0.0265(10) 0.0248(10) -0.0002(8) -0.0059(9) 0.0021(9)
C2 0.0458(13) 0.0228(10) 0.0305(12) -0.0025(9) -0.0022(10) -0.0006(9)
C3 0.0568(15) 0.0289(11) 0.0335(13) 0.0093(10) 0.0013(11) 0.0088(11)
C4 0.0392(13) 0.0618(15) 0.0250(12) 0.0033(11) -0.0115(10) 0.0156(12)
C5 0.0263(11) 0.0490(13) 0.0293(12) -0.0010(10) -0.0089(9) 0.0008(10)
C6 0.0220(10) 0.0261(10) 0.0234(10) 0.0001(8) -0.0067(8) -0.0035(8)
C7 0.0315(11) 0.0238(10) 0.0293(11) -0.0018(9) -0.0103(9) -0.0047(9)
C8 0.0368(12) 0.0230(10) 0.0224(11) 0.0033(8) -0.0093(9) 0.0006(9)
C9 0.0298(11) 0.0366(11) 0.0302(12) -0.0020(9) -0.0158(9) -0.0023(9)
C10 0.0278(11) 0.0321(11) 0.0323(12) -0.0001(9) -0.0092(9) -0.0103(9)
C11 0.0175(10) 0.0380(12) 0.0278(11) -0.0014(10) -0.0035(8) -0.0031(9)
C12 0.0278(11) 0.0287(10) 0.0248(11) -0.0007(8) -0.0105(9) -0.0081(9)
C13 0.0303(12) 0.0338(11) 0.0317(11) 0.0034(9) -0.0088(9) -0.0090(10)
C14 0.0334(12) 0.0313(11) 0.0469(14) 0.0007(10) -0.0166(10) -0.0028(10)
C15 0.0294(12) 0.0411(12) 0.0421(13) -0.0135(11) -0.0101(10) -0.0024(10)
C16 0.0461(14) 0.0559(14) 0.0261(12) -0.0080(11) -0.0063(10) -0.0054(12)
C17 0.0465(13) 0.0374(12) 0.0300(12) -0.0017(10) -0.0155(10) 0.0005(10)
C18 0.0323(11) 0.0245(10) 0.0185(10) 0.0024(8) -0.0075(8) -0.0065(9)
C19 0.0441(13) 0.0268(11) 0.0442(13) 0.0057(9) -0.0207(11) -0.0094(10)
C20 0.0555(15) 0.0448(13) 0.0499(14) 0.0109(11) -0.0259(12) -0.0288(12)
C21 0.0330(13) 0.0682(16) 0.0360(13) 0.0172(12) -0.0147(10) -0.0182(12)
C22 0.0401(13) 0.0501(14) 0.0264(12) 0.0028(10) -0.0096(10) 0.0097(11)
C23 0.0480(13) 0.0275(11) 0.0215(10) -0.0016(8) -0.0119(9) -0.0040(10)
C24 0.0292(12) 0.0537(13) 0.0215(11) -0.0059(10) -0.0052(9) -0.0020(10)
C25 0.0316(12) 0.0419(12) 0.0245(11) -0.0055(9) -0.0072(9) -0.0057(10)
C26 0.0279(12) 0.0331(11) 0.0159(10) 0.0021(8) -0.0088(9) -0.0045(9)
C27 0.0243(12) 0.0815(18) 0.0424(14) -0.0153(13) -0.0056(10) -0.0055(13)
C28 0.0495(16) 0.0570(16) 0.0397(14) -0.0212(12) -0.0245(12) 0.0240(13)
C29 0.0731(18) 0.0330(12) 0.0403(14) 0.0016(11) -0.0286(13) 0.0011(13)
C30 0.0445(14) 0.0373(12) 0.0323(12) 0.0036(10) -0.0086(10) -0.0143(11)

loop_
_atom_type_symbol
_atom_type_description
_atom_type_scat_dispersion_real
_atom_type_scat_dispersion_imag
_atom_type_scat_source
C C 0.0033 0.0016 'International Tables Vol C Tables 4.2.6.8 and 6.1.1.4'
H H 0.0000 0.0000 'International Tables Vol C Tables 4.2.6.8 and 6.1.1.4'
N N 0.0061 0.0033 'International Tables Vol C Tables 4.2.6.8 and 6.1.1.4'
O O 0.0106 0.0060 'International Tables Vol C Tables 4.2.6.8 and 6.1.1.4'
P P 0.1023 0.0942 'International Tables Vol C Tables 4.2.6.8 and 6.1.1.4'
Fe Fe 0.3463 0.8444 'International Tables Vol C Tables 4.2.6.8 and 6.1.1.4'

loop_
_geom_angle_atom_site_label_1
_geom_angle_atom_site_label_2
_geom_angle_atom_site_label_3
_geom_angle
_geom_angle_site_symmetry_1
_geom_angle_site_symmetry_3
_geom_angle_publ_flag
C10 Fe C2 113.02(8) . . ?
C10 Fe C3 104.17(9) . . ?
C2 Fe C3 40.84(8) . . ?
C10 Fe C4 127.08(8) . . ?
C2 Fe C4 68.54(9) . . ?
C3 Fe C4 40.47(8) . . ?
C10 Fe C9 40.59(7) . . ?
C2 Fe C9 105.80(8) . . ?
C3 Fe C9 126.17(9) . . ?
C4 Fe C9 164.68(8) . . ?
C10 Fe C6 41.09(7) . . ?
C2 Fe C6 146.40(8) . . ?
C3 Fe C6 114.13(8) . . ?
C4 Fe C6 107.55(8) . . ?
C9 Fe C6 68.80(8) . . ?
C10 Fe C5 167.26(7) . . ?
C2 Fe C5 68.65(9) . . ?
C3 Fe C5 68.38(9) . . ?
C4 Fe C5 40.72(8) . . ?
C9 Fe C5 152.13(8) . . ?
C6 Fe C5 131.16(8) . . ?
C10 Fe C1 147.53(7) . . ?
C2 Fe C1 40.90(7) . . ?
C3 Fe C1 68.81(8) . . ?
C4 Fe C1 68.87(8) . . ?
C9 Fe C1 116.83(8) . . ?
C6 Fe C1 171.17(7) . . ?
C5 Fe C1 41.03(7) . . ?
C10 Fe C8 68.10(8) . . ?
C2 Fe C8 129.78(8) . . ?
C3 Fe C8 165.90(9) . . ?
C4 Fe C8 153.50(9) . . ?
C9 Fe C8 40.47(7) . . ?
C6 Fe C8 68.41(7) . . ?
C5 Fe C8 121.32(8) . . ?
C1 Fe C8 110.92(8) . . ?
C10 Fe C7 68.37(8) . . ?
C2 Fe C7 169.56(7) . . ?
C3 Fe C7 149.60(8) . . ?
C4 Fe C7 119.53(9) . . ?
C9 Fe C7 68.12(8) . . ?
C6 Fe C7 40.81(7) . . ?
C5 Fe C7 112.46(8) . . ?
C1 Fe C7 133.15(7) . . ?
C8 Fe C7 40.22(7) . . ?
C1 P C18 102.51(9) . . ?
C1 P C12 101.83(9) . . ?
C18 P C12 102.40(8) . . ?
C11 N1 C24 122.37(16) . . ?
C11 N1 H1N 122.5 . . ?
C24 N1 H1N 114.7 . . ?
C26 N2 C27 116.79(17) . . ?
C2 C1 C5 106.62(17) . . ?
C2 C1 P 129.74(14) . . ?
C5 C1 P 123.61(14) . . ?
C2 C1 Fe 68.44(10) . . ?
C5 C1 Fe 69.15(11) . . ?
P C1 Fe 128.62(10) . . ?
C3 C2 C1 108.73(18) . . ?
C3 C2 Fe 69.85(11) . . ?
C1 C2 Fe 70.66(11) . . ?
C3 C2 H2 125.6 . . ?
C1 C2 H2 125.6 . . ?
Fe C2 H2 125.4 . . ?
C4 C3 C2 108.29(18) . . ?
C4 C3 Fe 70.08(11) . . ?
C2 C3 Fe 69.30(11) . . ?
C4 C3 H3 125.9 . . ?
C2 C3 H3 125.9 . . ?
Fe C3 H3 126.3 . . ?
C3 C4 C5 108.13(18) . . ?
C3 C4 Fe 69.45(12) . . ?
C5 C4 Fe 69.83(11) . . ?
C3 C4 H4 125.9 . . ?
C5 C4 H4 125.9 . . ?
Fe C4 H4 126.4 . . ?
C4 C5 C1 108.22(18) . . ?
C4 C5 Fe 69.45(12) . . ?
C1 C5 Fe 69.82(11) . . ?
C4 C5 H5 125.9 . . ?
C1 C5 H5 125.9 . . ?
Fe C5 H5 126.4 . . ?
C10 C6 C7 106.78(16) . . ?
C10 C6 C11 123.79(16) . . ?
C7 C6 C11 129.43(16) . . ?
C10 C6 Fe 68.73(10) . . ?
C7 C6 Fe 70.13(10) . . ?
C11 C6 Fe 125.79(12) . . ?
C8 C7 C6 108.27(16) . . ?
C8 C7 Fe 69.87(10) . . ?
C6 C7 Fe 69.06(10) . . ?
C8 C7 H7 125.9 . . ?
C6 C7 H7 125.9 . . ?
Fe C7 H7 126.8 . . ?
C7 C8 C9 108.30(16) . . ?
C7 C8 Fe 69.91(10) . . ?
C9 C8 Fe 69.21(10) . . ?
C7 C8 H8 125.8 . . ?
C9 C8 H8 125.8 . . ?
Fe C8 H8 126.6 . . ?
C10 C9 C8 107.79(16) . . ?
C10 C9 Fe 69.00(11) . . ?
C8 C9 Fe 70.32(10) . . ?
C10 C9 H9 126.1 . . ?
C8 C9 H9 126.1 . . ?
Fe C9 H9 126.1 . . ?
C9 C10 C6 108.86(16) . . ?
C9 C10 Fe 70.41(11) . . ?
C6 C10 Fe 70.19(11) . . ?
C9 C10 H10 125.6 . . ?
C6 C10 H10 125.6 . . ?
Fe C10 H10 125.4 . . ?
O C11 N1 123.92(17) . . ?
O C11 C6 120.79(17) . . ?
N1 C11 C6 115.25(17) . . ?
C13 C12 C17 117.83(17) . . ?
C13 C12 P 124.10(14) . . ?
C17 C12 P 117.70(14) . . ?
C12 C13 C14 120.85(18) . . ?
C12 C13 H13 119.6 . . ?
C14 C13 H13 119.6 . . ?
C15 C14 C13 120.66(19) . . ?
C15 C14 H14 119.7 . . ?
C13 C14 H14 119.7 . . ?
C14 C15 C16 119.68(19) . . ?
C14 C15 H15 120.2 . . ?
C16 C15 H15 120.2 . . ?
C15 C16 C17 119.83(19) . . ?
C15 C16 H16 120.1 . . ?
C17 C16 H16 120.1 . . ?
C16 C17 C12 121.14(19) . . ?
C16 C17 H17 119.4 . . ?
C12 C17 H17 119.4 . . ?
C23 C18 C19 118.23(18) . . ?
C23 C18 P 117.54(13) . . ?
C19 C18 P 124.22(14) . . ?
C20 C19 C18 120.79(19) . . ?
C20 C19 H19 119.6 . . ?
C18 C19 H19 119.6 . . ?
C21 C20 C19 120.06(19) . . ?
C21 C20 H20 120.0 . . ?
C19 C20 H20 120.0 . . ?
C22 C21 C20 119.66(19) . . ?
C22 C21 H21 120.2 . . ?
C20 C21 H21 120.2 . . ?
C21 C22 C23 120.24(19) . . ?
C21 C22 H22 119.9 . . ?
C23 C22 H22 119.9 . . ?
C18 C23 C22 120.95(18) . . ?
C18 C23 H23 119.5 . . ?
C22 C23 H23 119.5 . . ?
N1 C24 C25 112.11(15) . . ?
N1 C24 H24A 109.2 . . ?
C25 C24 H24A 109.2 . . ?
N1 C24 H24B 109.2 . . ?
C25 C24 H24B 109.2 . . ?
H24A C24 H24B 107.9 . . ?
C26 C25 C24 115.22(15) . . ?
C26 C25 H25A 108.5 . . ?
C24 C25 H25A 108.5 . . ?
C26 C25 H25B 108.5 . . ?
C24 C25 H25B 108.5 . . ?
H25A C25 H25B 107.5 . . ?
N2 C26 C30 121.42(17) . . ?
N2 C26 C25 115.44(16) . . ?
C30 C26 C25 123.11(18) . . ?
N2 C27 C28 124.6(2) . . ?
N2 C27 H27 117.7 . . ?
C28 C27 H27 117.7 . . ?
C29 C28 C27 118.2(2) . . ?
C29 C28 H28 120.9 . . ?
C27 C28 H28 120.9 . . ?
C28 C29 C30 118.9(2) . . ?
C28 C29 H29 120.6 . . ?
C30 C29 H29 120.6 . . ?
C29 C30 C26 120.1(2) . . ?
C29 C30 H30 120.0 . . ?
C26 C30 H30 120.0 . . ?

loop_
_geom_bond_atom_site_label_1
_geom_bond_atom_site_label_2
_geom_bond_distance
_geom_bond_site_symmetry_2
_geom_bond_publ_flag
Fe C10 2.016(2) . ?
Fe C2 2.0171(19) . ?
Fe C3 2.0243(19) . ?
Fe C4 2.033(2) . ?
Fe C9 2.034(2) . ?
Fe C6 2.035(2) . ?
Fe C5 2.037(2) . ?
Fe C1 2.047(2) . ?
Fe C8 2.0489(18) . ?
Fe C7 2.0494(18) . ?
P C1 1.811(2) . ?
P C18 1.8315(19) . ?
P C12 1.836(2) . ?
O C11 1.228(2) . ?
N1 C11 1.342(2) . ?
N1 C24 1.451(2) . ?
N1 H1N 0.9565 . ?
N2 C26 1.334(2) . ?
N2 C27 1.338(3) . ?
C1 C2 1.420(2) . ?
C1 C5 1.431(3) . ?
C2 C3 1.410(3) . ?
C2 H2 0.9300 . ?
C3 C4 1.403(3) . ?
C3 H3 0.9300 . ?
C4 C5 1.416(3) . ?
C4 H4 0.9300 . ?
C5 H5 0.9300 . ?
C6 C10 1.422(2) . ?
C6 C7 1.424(2) . ?
C6 C11 1.487(3) . ?
C7 C8 1.409(2) . ?
C7 H7 0.9300 . ?
C8 C9 1.412(2) . ?
C8 H8 0.9300 . ?
C9 C10 1.405(2) . ?
C9 H9 0.9300 . ?
C10 H10 0.9300 . ?
C12 C13 1.380(2) . ?
C12 C17 1.389(3) . ?
C13 C14 1.385(3) . ?
C13 H13 0.9300 . ?
C14 C15 1.359(3) . ?
C14 H14 0.9300 . ?
C15 C16 1.378(3) . ?
C15 H15 0.9300 . ?
C16 C17 1.383(3) . ?
C16 H16 0.9300 . ?
C17 H17 0.9300 . ?
C18 C23 1.378(2) . ?
C18 C19 1.384(2) . ?
C19 C20 1.382(3) . ?
C19 H19 0.9300 . ?
C20 C21 1.373(3) . ?
C20 H20 0.9300 . ?
C21 C22 1.368(3) . ?
C21 H21 0.9300 . ?
C22 C23 1.381(3) . ?
C22 H22 0.9300 . ?
C23 H23 0.9300 . ?
C24 C25 1.520(2) . ?
C24 H24A 0.9700 . ?
C24 H24B 0.9700 . ?
C25 C26 1.499(2) . ?
C25 H25A 0.9700 . ?
C25 H25B 0.9700 . ?
C26 C30 1.385(2) . ?
C27 C28 1.366(3) . ?
C27 H27 0.9300 . ?
C28 C29 1.353(3) . ?
C28 H28 0.9300 . ?
C29 C30 1.367(3) . ?
C29 H29 0.9300 . ?
C30 H30 0.9300 . ?
